data_4084813
loop_
_publ_author_name
'Plotzitzka, Jacqueline'
'Kleeberg, Christian'

_publ_section_title
;
 CuI-Catalyzed Conjugate Addition of Silyl Boronic Esters: Retracing
 Catalytic Cycles Using Isolated Copper and Boron Enolate Intermediates
;
_journal_issue 23
_journal_name_full Organometallics
_journal_page_first 6915
_journal_paper_doi 10.1021/om500989w
_journal_volume 33
_journal_year 2014
_chemical_formula_moiety 'C39 H53 Cu N2 O Si'
_chemical_formula_sum 'C39 H53 Cu N2 O Si'
_chemical_formula_weight 657.46
_chemical_name_systematic
;
 ?
;
_space_group_crystal_system monoclinic
_space_group_IT_number 15
_space_group_name_Hall '-C 2yc'
_space_group_name_H-M_alt 'C 1 2/c 1'
_symmetry_space_group_name_Hall '-C 2yc'
_symmetry_space_group_name_H-M 'C 1 2/c 1'
_atom_sites_solution_hydrogens geom
_atom_sites_solution_primary direct
_audit_creation_method SHELXL-2013
_cell_angle_alpha 90
_cell_angle_beta 104.354(8)
_cell_angle_gamma 90
_cell_formula_units_Z 8
_cell_length_a 37.256(3)
_cell_length_b 14.9650(9)
_cell_length_c 16.3670(13)
_cell_measurement_reflns_used 6880
_cell_measurement_temperature 100(2)
_cell_measurement_theta_max 59.13
_cell_measurement_theta_min 4.02
_cell_volume 8840.3(12)
_computing_cell_refinement
;
 CrysAlisPro, Agilent Technologies,
 Version 1.171.36.28 (release 01-02-2013 CrysAlis171 .NET)
 (compiled Feb  1 2013,16:14:44)
;
_computing_data_collection
;
 CrysAlisPro, Agilent Technologies,
 Version 1.171.36.28 (release 01-02-2013 CrysAlis171 .NET)
 (compiled Feb  1 2013,16:14:44)
;
_computing_data_reduction
;
 CrysAlisPro, Agilent Technologies,
 Version 1.171.36.28 (release 01-02-2013 CrysAlis171 .NET)
 (compiled Feb  1 2013,16:14:44)
;
_computing_molecular_graphics
;
 Diamond 3.2i, K. Brandenburg, Crystal Impact GbR, Bonn, Germany.
;
_computing_publication_material
;
 WinGX v2013.2 (L. J. Farrugia, J. Appl. Cryst. 2012, 45, 849-854.)
;
_computing_structure_refinement
;
 SHELXL-2013 (G. M. Sheldrick, Acta Cryst. (2008), A64, 112 - 122)'
;
_computing_structure_solution
;
 SIR-92 (A. Altomare, G. Cascarano, C. Giacovazzo and A. Guagliardi,
 J. Appl. Crystallogr. 1993, 26, 343-350.)
;
_diffrn_ambient_temperature 100(2)
_diffrn_detector_area_resol_mean 10.3543
_diffrn_measured_fraction_theta_full 0.961
_diffrn_measured_fraction_theta_max 0.998
_diffrn_measurement_device_type 'Oxford Diffraction, Xcalibur, Atlas, Nova'
_diffrn_measurement_method \w-scan
_diffrn_radiation_monochromator mirror
_diffrn_radiation_source 'Nova (Cu) X-ray Source'
_diffrn_radiation_type CuK\a
_diffrn_radiation_wavelength 1.54184
_diffrn_reflns_av_unetI/netI 0.0442
_diffrn_reflns_Laue_measured_fraction_full 0.961
_diffrn_reflns_Laue_measured_fraction_max 0.998
_diffrn_reflns_limit_h_max 44
_diffrn_reflns_limit_h_min -46
_diffrn_reflns_limit_k_max 18
_diffrn_reflns_limit_k_min -18
_diffrn_reflns_limit_l_max 20
_diffrn_reflns_limit_l_min -20
_diffrn_reflns_number 76256
_diffrn_reflns_point_group_measured_fraction_full 0.961
_diffrn_reflns_point_group_measured_fraction_max 0.998
_diffrn_reflns_theta_full 67.684
_diffrn_reflns_theta_max 65.978
_diffrn_reflns_theta_min 4.038
_exptl_absorpt_coefficient_mu 1.143
_exptl_absorpt_correction_T_max 1.000
_exptl_absorpt_correction_T_min 0.608
_exptl_absorpt_correction_type multi-scan
_exptl_absorpt_process_details
;
 CrysAlisPro, Agilent Technologies,
 Version 1.171.36.24a (release 19-12-2012 CrysAlis171 .NET)
 (compiled Dec 19 2012,11:08:27)
 Empirical absorption correction using spherical harmonics,
 implemented in SCALE3 ABSPACK scaling algorithm.
;
_exptl_crystal_colour 'clear colourless'
_exptl_crystal_density_diffrn 0.988
_exptl_crystal_description irregular
_exptl_crystal_F_000 2816
_exptl_crystal_size_max 0.18
_exptl_crystal_size_mid 0.08
_exptl_crystal_size_min 0.02
_platon_squeeze_details
;
 A. L. Spek, J. Appl. Crystallogr. 2003, 36, 7-13.
;
_refine_diff_density_max 0.484
_refine_diff_density_min -0.516
_refine_diff_density_rms 0.064
_refine_ls_extinction_method none
_refine_ls_goodness_of_fit_ref 1.011
_refine_ls_hydrogen_treatment constr
_refine_ls_matrix_type full
_refine_ls_number_parameters 401
_refine_ls_number_reflns 7685
_refine_ls_number_restraints 13
_refine_ls_restrained_S_all 1.015
_refine_ls_R_factor_all 0.1074
_refine_ls_R_factor_gt 0.0753
_refine_ls_shift/su_max 0.001
_refine_ls_shift/su_mean 0.000
_refine_ls_structure_factor_coef Fsqd
_refine_ls_weighting_details 'w=1/[\s^2^(Fo^2^)+(0.1597P)^2^] where P=(Fo^2^+2Fc^2^)/3'
_refine_ls_weighting_scheme calc
_refine_ls_wR_factor_gt 0.2178
_refine_ls_wR_factor_ref 0.2429
_reflns_number_gt 4892
_reflns_number_total 7685
_reflns_threshold_expression 'I > 2\s(I)'
_cod_data_source_file om500989w_si_002.cif
_cod_data_source_block jp24ck
_cod_depositor_comments 'Adding full bibliography for 4084808--4084813.cif.'
_cod_original_cell_volume 8840.4(12)
_cod_database_code 4084813
_shelx_space_group_comment
;
The symmetry employed for this shelxl refinement is uniquely defined
by the following loop, which should always be used as a source of
symmetry information in preference to the above space-group names.
They are only intended as comments.
;
_shelxl_version_number 2013-4

loop_
_space_group_symop_operation_xyz
'x, y, z'
'-x, y, -z+1/2'
'x+1/2, y+1/2, z'
'-x+1/2, y+1/2, -z+1/2'
'-x, -y, -z'
'x, -y, z-1/2'
'-x+1/2, -y+1/2, -z'
'x+1/2, -y+1/2, z-1/2'

loop_
_atom_site_label
_atom_site_type_symbol
_atom_site_fract_x
_atom_site_fract_y
_atom_site_fract_z
_atom_site_U_iso_or_equiv
_atom_site_adp_type
_atom_site_occupancy
_atom_site_site_symmetry_order
_atom_site_calc_flag
_atom_site_refinement_flags_posn
_atom_site_refinement_flags_adp
_atom_site_refinement_flags_occupancy
_atom_site_disorder_assembly
_atom_site_disorder_group
C7 C 1.0001(2) 0.2388(7) 0.5013(6) 0.249(7) Uani 1 1 d DG . . . .
C8 C 1.0074(2) 0.2909(6) 0.4369(7) 0.216(5) Uani 1 1 d G . . A .
H8 H 0.9937 0.3442 0.4201 0.259 Uiso 1 1 calc R U . . .
C9 C 1.0346(3) 0.2649(8) 0.3972(7) 0.45(2) Uani 1 1 d G . . A .
H9 H 1.0396 0.3005 0.3533 0.540 Uiso 1 1 calc R U . . .
C10 C 1.0546(2) 0.1869(7) 0.4219(7) 0.332(14) Uani 1 1 d G . . A .
H10 H 1.0732 0.1691 0.3947 0.399 Uiso 1 1 calc R U . . .
C11 C 1.0473(3) 0.1348(6) 0.4862(8) 0.345(12) Uani 1 1 d G . . A .
H11 H 1.0610 0.0814 0.5030 0.414 Uiso 1 1 calc R U . . .
C12 C 1.0201(3) 0.1607(7) 0.5259(7) 0.54(2) Uani 1 1 d G . . A .
H12 H 1.0151 0.1251 0.5699 0.645 Uiso 1 1 calc R U . . .
C13 C 0.80354(11) 0.4570(2) 0.6514(2) 0.0638(9) Uani 1 1 d . . . . .
C14 C 0.76834(12) 0.4874(2) 0.7433(2) 0.0667(9) Uani 1 1 d . . . . .
H14 H 0.7472 0.4932 0.7654 0.080 Uiso 1 1 calc R U . . .
C15 C 0.80374(12) 0.5060(2) 0.7836(2) 0.0674(9) Uani 1 1 d . . . . .
H15 H 0.8125 0.5276 0.8397 0.081 Uiso 1 1 calc R U . . .
C16 C 0.73653(11) 0.4282(2) 0.6009(2) 0.0660(9) Uani 1 1 d . . . . .
C17 C 0.72487(11) 0.3398(2) 0.6057(2) 0.0660(9) Uani 1 1 d . . . . .
C18 C 0.69265(12) 0.3121(3) 0.5480(3) 0.0749(10) Uani 1 1 d . . . . .
H18 H 0.6838 0.2529 0.5504 0.090 Uiso 1 1 calc R U . . .
C19 C 0.67370(13) 0.3704(3) 0.4876(3) 0.0819(11) Uani 1 1 d . . . . .
H19 H 0.6519 0.3506 0.4483 0.098 Uiso 1 1 calc R U . . .
C20 C 0.68572(14) 0.4574(3) 0.4830(3) 0.0838(12) Uani 1 1 d . . . . .
H20 H 0.6721 0.4964 0.4407 0.101 Uiso 1 1 calc R U . . .
C21 C 0.71765(13) 0.4881(3) 0.5400(3) 0.0771(11) Uani 1 1 d . . . . .
C22 C 0.74599(13) 0.2744(2) 0.6721(3) 0.0730(10) Uani 1 1 d . . . . .
H22 H 0.7691 0.3044 0.7047 0.088 Uiso 1 1 calc R U . . .
C23 C 0.75694(15) 0.1903(3) 0.6317(3) 0.0882(13) Uani 1 1 d . . . . .
H23A H 0.7346 0.1574 0.6034 0.132 Uiso 1 1 calc R U . . .
H23B H 0.7724 0.1525 0.6755 0.132 Uiso 1 1 calc R U . . .
H23C H 0.7708 0.2069 0.5905 0.132 Uiso 1 1 calc R U . . .
C24 C 0.72239(16) 0.2496(3) 0.7333(3) 0.0929(14) Uani 1 1 d . . . . .
H24A H 0.7005 0.2163 0.7031 0.139 Uiso 1 1 calc R U . . .
H24B H 0.7146 0.3043 0.7571 0.139 Uiso 1 1 calc R U . . .
H24C H 0.7370 0.2126 0.7790 0.139 Uiso 1 1 calc R U . . .
C25 C 0.73033(16) 0.5836(3) 0.5362(3) 0.0953(15) Uani 1 1 d . . . . .
H25 H 0.7538 0.5917 0.5811 0.114 Uiso 1 1 calc R U . . .
C26 C 0.7387(3) 0.6017(5) 0.4520(4) 0.152(3) Uani 1 1 d . . . . .
H26A H 0.7439 0.6654 0.4474 0.228 Uiso 1 1 calc R U . . .
H26B H 0.7173 0.5846 0.4066 0.228 Uiso 1 1 calc R U . . .
H26C H 0.7604 0.5667 0.4475 0.228 Uiso 1 1 calc R U . . .
C27 C 0.70055(18) 0.6490(3) 0.5558(5) 0.135(3) Uani 1 1 d . . . . .
H27A H 0.6993 0.6412 0.6145 0.203 Uiso 1 1 calc R U . . .
H27B H 0.6763 0.6357 0.5181 0.203 Uiso 1 1 calc R U . . .
H27C H 0.7074 0.7108 0.5470 0.203 Uiso 1 1 calc R U . . .
C28 C 0.86467(11) 0.4948(3) 0.7444(2) 0.0670(9) Uani 1 1 d . . . . .
C29 C 0.88022(13) 0.5734(3) 0.7243(3) 0.0789(11) Uani 1 1 d . . . . .
C30 C 0.91853(15) 0.5773(4) 0.7434(4) 0.0973(15) Uani 1 1 d . . . . .
H30 H 0.9303 0.6296 0.7302 0.117 Uiso 1 1 calc R U . . .
C31 C 0.93992(14) 0.5057(4) 0.7816(4) 0.1031(16) Uani 1 1 d . . . . .
H31 H 0.9662 0.5099 0.7943 0.124 Uiso 1 1 calc R U . . .
C32 C 0.92380(15) 0.4294(4) 0.8011(3) 0.0950(14) Uani 1 1 d . . . . .
H32 H 0.9390 0.3813 0.8273 0.114 Uiso 1 1 calc R U . . .
C33 C 0.88552(13) 0.4212(3) 0.7833(3) 0.0788(11) Uani 1 1 d . . . . .
C34 C 0.86741(15) 0.3358(3) 0.8035(3) 0.0924(13) Uani 1 1 d . . . . .
H34 H 0.8406 0.3486 0.7979 0.111 Uiso 1 1 calc R U . . .
C35 C 0.8700(3) 0.2628(4) 0.7418(5) 0.163(3) Uani 1 1 d . . . . .
H35A H 0.8659 0.2883 0.6851 0.244 Uiso 1 1 calc R U . . .
H35B H 0.8511 0.2173 0.7422 0.244 Uiso 1 1 calc R U . . .
H35C H 0.8947 0.2355 0.7580 0.244 Uiso 1 1 calc R U . . .
C36 C 0.8838(3) 0.3045(8) 0.8924(5) 0.197(5) Uani 1 1 d . . . . .
H36A H 0.9086 0.3301 0.9130 0.295 Uiso 1 1 calc R U . . .
H36B H 0.8855 0.2391 0.8932 0.295 Uiso 1 1 calc R U . . .
H36C H 0.8679 0.3239 0.9287 0.295 Uiso 1 1 calc R U . . .
C37 C 0.85694(15) 0.6506(3) 0.6812(4) 0.0964(14) Uani 1 1 d . . . . .
H37 H 0.8309 0.6403 0.6848 0.116 Uiso 1 1 calc R U . . .
C38 C 0.85716(17) 0.6532(4) 0.5886(4) 0.1156(19) Uani 1 1 d . . . . .
H38A H 0.8515 0.5935 0.5641 0.173 Uiso 1 1 calc R U . . .
H38B H 0.8817 0.6719 0.5832 0.173 Uiso 1 1 calc R U . . .
H38C H 0.8384 0.6957 0.5589 0.173 Uiso 1 1 calc R U . . .
C39 C 0.8699(2) 0.7402(3) 0.7240(5) 0.131(2) Uani 1 1 d . . . . .
H39A H 0.8525 0.7874 0.6982 0.196 Uiso 1 1 calc R U . . .
H39B H 0.8946 0.7544 0.7169 0.196 Uiso 1 1 calc R U . . .
H39C H 0.8708 0.7361 0.7842 0.196 Uiso 1 1 calc R U . . .
N1 N 0.76889(9) 0.45795(19) 0.66256(18) 0.0630(7) Uani 1 1 d . . . . .
N2 N 0.82498(9) 0.48726(19) 0.72642(18) 0.0635(7) Uani 1 1 d . . . . .
Cu1 Cu 0.82018(2) 0.42822(3) 0.55647(3) 0.0651(2) Uani 1 1 d . . . . .
O1 O 0.83539(9) 0.40787(19) 0.46104(16) 0.0765(7) Uani 1 1 d . . . . .
C1 C 0.86894(17) 0.3927(4) 0.4581(3) 0.0989(14) Uani 0.753(6) 1 d D . P A 1
H1 H 0.8729 0.3834 0.4036 0.119 Uiso 0.753(6) 1 calc R U P A 1
C2 C 0.9000(2) 0.3881(6) 0.5245(5) 0.108(2) Uani 0.753(6) 1 d D . P A 1
H2 H 0.8973 0.3912 0.5806 0.130 Uiso 0.753(6) 1 calc R U P A 1
C3 C 0.9382(2) 0.3784(5) 0.5101(6) 0.126(3) Uani 0.753(6) 1 d D . P A 1
H3 H 0.9366 0.3916 0.4494 0.152 Uiso 0.753(6) 1 calc R U P A 1
C4 C 0.9632(3) 0.4420(8) 0.5600(9) 0.257(8) Uani 0.753(6) 1 d D . P A 1
H4A H 0.9873 0.4381 0.5464 0.386 Uiso 0.753(6) 1 calc R U P A 1
H4B H 0.9661 0.4289 0.6199 0.386 Uiso 0.753(6) 1 calc R U P A 1
H4C H 0.9531 0.5023 0.5476 0.386 Uiso 0.753(6) 1 calc R U P A 1
C5 C 0.9762(4) 0.2712(13) 0.6494(5) 0.350(13) Uani 0.753(6) 1 d D . P A 1
H5A H 0.9955 0.3173 0.6598 0.524 Uiso 0.753(6) 1 calc R U P A 1
H5B H 0.9871 0.2137 0.6708 0.524 Uiso 0.753(6) 1 calc R U P A 1
H5C H 0.9571 0.2875 0.6784 0.524 Uiso 0.753(6) 1 calc R U P A 1
C6 C 0.9182(3) 0.1805(7) 0.4848(16) 0.54(3) Uani 0.753(6) 1 d D . P A 1
H6A H 0.9284 0.1199 0.4936 0.810 Uiso 0.753(6) 1 calc R U P A 1
H6B H 0.9092 0.1918 0.4242 0.810 Uiso 0.753(6) 1 calc R U P A 1
H6C H 0.8976 0.1862 0.5119 0.810 Uiso 0.753(6) 1 calc R U P A 1
Si1 Si 0.95449(11) 0.2621(4) 0.5310(3) 0.195(3) Uani 0.753(6) 1 d D . P A 1
C1A C 0.86894(17) 0.3927(4) 0.4581(3) 0.0989(14) Uani 0.247(6) 1 d D . P A 2
H1A H 0.8802 0.4294 0.4242 0.119 Uiso 0.247(6) 1 calc R U P A 2
C2A C 0.8890(5) 0.3229(11) 0.5043(12) 0.108(2) Uani 0.247(6) 1 d D . P A 2
H2A H 0.8826 0.3038 0.5541 0.130 Uiso 0.247(6) 1 calc R U P A 2
C3A C 0.9204(4) 0.2762(10) 0.4789(14) 0.126(3) Uani 0.247(6) 1 d D . P A 2
H3A H 0.9180 0.2906 0.4181 0.152 Uiso 0.247(6) 1 calc R U P A 2
C4A C 0.9182(3) 0.1805(7) 0.4848(16) 0.54(3) Uani 0.247(6) 1 d D . P A 2
H4A1 H 0.9419 0.1538 0.4825 0.810 Uiso 0.247(6) 1 calc R U P A 2
H4A2 H 0.8986 0.1580 0.4376 0.810 Uiso 0.247(6) 1 calc R U P A 2
H4A3 H 0.9124 0.1644 0.5381 0.810 Uiso 0.247(6) 1 calc R U P A 2
C5A C 0.9762(4) 0.2712(13) 0.6494(5) 0.350(13) Uani 0.247(6) 1 d D . P A 2
H5A1 H 0.9755 0.3199 0.6891 0.524 Uiso 0.247(6) 1 calc R U P A 2
H5A2 H 1.0006 0.2427 0.6644 0.524 Uiso 0.247(6) 1 calc R U P A 2
H5A3 H 0.9571 0.2270 0.6522 0.524 Uiso 0.247(6) 1 calc R U P A 2
C6A C 0.9632(3) 0.4420(8) 0.5600(9) 0.257(8) Uani 0.247(6) 1 d D . P A 2
H6A1 H 0.9878 0.4661 0.5862 0.386 Uiso 0.247(6) 1 calc R U P A 2
H6A2 H 0.9469 0.4505 0.5981 0.386 Uiso 0.247(6) 1 calc R U P A 2
H6A3 H 0.9528 0.4732 0.5067 0.386 Uiso 0.247(6) 1 calc R U P A 2
Si1A Si 0.9671(3) 0.3177(7) 0.5385(7) 0.174(6) Uani 0.247(6) 1 d D . P A 2

loop_
_atom_site_aniso_label
_atom_site_aniso_U_11
_atom_site_aniso_U_22
_atom_site_aniso_U_33
_atom_site_aniso_U_23
_atom_site_aniso_U_13
_atom_site_aniso_U_12
C7 0.268(14) 0.229(12) 0.329(17) 0.032(12) 0.226(15) 0.012(11)
C8 0.158(8) 0.255(13) 0.265(13) 0.109(11) 0.111(9) 0.036(8)
C9 0.31(2) 0.35(3) 0.83(6) 0.31(3) 0.40(3) 0.115(18)
C10 0.32(2) 0.46(3) 0.271(17) -0.073(18) 0.189(16) -0.25(2)
C11 0.168(12) 0.42(3) 0.45(3) -0.11(3) 0.074(16) 0.044(15)
C12 0.34(3) 0.77(6) 0.55(4) 0.01(4) 0.19(3) 0.36(4)
C13 0.085(3) 0.0554(17) 0.0511(19) 0.0023(14) 0.0163(17) -0.0021(16)
C14 0.083(3) 0.0644(19) 0.057(2) -0.0009(15) 0.0255(19) 0.0033(17)
C15 0.090(3) 0.0608(18) 0.055(2) -0.0012(15) 0.0250(19) 0.0041(17)
C16 0.079(2) 0.0627(19) 0.060(2) -0.0014(16) 0.0242(18) -0.0005(17)
C17 0.082(2) 0.0648(19) 0.055(2) -0.0002(15) 0.0230(18) -0.0017(17)
C18 0.086(3) 0.069(2) 0.071(3) -0.0103(18) 0.023(2) -0.0072(19)
C19 0.081(3) 0.089(3) 0.072(3) -0.011(2) 0.014(2) -0.001(2)
C20 0.095(3) 0.077(2) 0.076(3) 0.001(2) 0.013(2) 0.008(2)
C21 0.094(3) 0.068(2) 0.068(2) 0.0035(18) 0.019(2) 0.001(2)
C22 0.097(3) 0.062(2) 0.062(2) 0.0046(16) 0.025(2) -0.0022(18)
C23 0.117(4) 0.078(2) 0.076(3) 0.006(2) 0.037(3) 0.014(2)
C24 0.143(4) 0.075(2) 0.071(3) 0.006(2) 0.046(3) -0.002(3)
C25 0.116(4) 0.067(2) 0.092(3) 0.018(2) 0.004(3) -0.003(2)
C26 0.213(8) 0.139(5) 0.088(4) 0.031(4) 0.008(5) -0.076(5)
C27 0.127(5) 0.063(3) 0.200(7) 0.012(3) 0.012(5) 0.014(3)
C28 0.077(3) 0.071(2) 0.053(2) -0.0013(16) 0.0184(17) 0.0025(18)
C29 0.087(3) 0.076(2) 0.078(3) 0.0034(19) 0.028(2) -0.002(2)
C30 0.092(3) 0.104(3) 0.100(4) 0.009(3) 0.031(3) -0.011(3)
C31 0.073(3) 0.136(4) 0.098(4) 0.004(3) 0.017(3) 0.001(3)
C32 0.087(3) 0.105(3) 0.092(3) 0.020(3) 0.021(3) 0.009(3)
C33 0.090(3) 0.085(3) 0.061(2) 0.0029(19) 0.018(2) 0.008(2)
C34 0.108(3) 0.084(3) 0.089(3) 0.022(2) 0.030(3) 0.018(2)
C35 0.262(10) 0.072(3) 0.186(8) -0.001(4) 0.118(8) -0.007(4)
C36 0.237(10) 0.243(10) 0.098(5) 0.075(6) 0.019(6) -0.079(8)
C37 0.098(3) 0.077(3) 0.121(4) 0.022(3) 0.041(3) 0.003(2)
C38 0.124(4) 0.099(3) 0.118(5) 0.036(3) 0.018(4) -0.007(3)
C39 0.160(6) 0.072(3) 0.187(7) 0.003(3) 0.094(5) -0.007(3)
N1 0.079(2) 0.0588(15) 0.0524(16) 0.0006(12) 0.0190(14) -0.0028(14)
N2 0.079(2) 0.0605(15) 0.0517(16) 0.0021(12) 0.0171(14) 0.0004(13)
Cu1 0.0878(4) 0.0612(3) 0.0470(3) 0.0000(2) 0.0183(2) -0.0024(2)
O1 0.097(2) 0.0838(16) 0.0495(14) -0.0043(12) 0.0207(13) 0.0018(14)
C1 0.108(4) 0.116(4) 0.081(3) 0.012(3) 0.037(3) 0.013(3)
C2 0.102(5) 0.123(6) 0.104(5) -0.002(4) 0.033(4) -0.017(4)
C3 0.100(5) 0.170(8) 0.109(6) 0.006(5) 0.025(4) -0.024(5)
C4 0.156(8) 0.361(19) 0.268(14) -0.163(14) 0.078(9) -0.112(10)
C5 0.306(19) 0.56(4) 0.215(13) 0.167(18) 0.129(14) 0.22(2)
C6 0.167(10) 0.140(9) 1.38(8) -0.02(2) 0.32(3) -0.034(8)
Si1 0.132(3) 0.248(5) 0.236(5) 0.120(4) 0.101(3) 0.056(3)
C1A 0.108(4) 0.116(4) 0.081(3) 0.012(3) 0.037(3) 0.013(3)
C2A 0.102(5) 0.123(6) 0.104(5) -0.002(4) 0.033(4) -0.017(4)
C3A 0.100(5) 0.170(8) 0.109(6) 0.006(5) 0.025(4) -0.024(5)
C4A 0.167(10) 0.140(9) 1.38(8) -0.02(2) 0.32(3) -0.034(8)
C5A 0.306(19) 0.56(4) 0.215(13) 0.167(18) 0.129(14) 0.22(2)
C6A 0.156(8) 0.361(19) 0.268(14) -0.163(14) 0.078(9) -0.112(10)
Si1A 0.163(11) 0.141(9) 0.193(12) 0.008(8) -0.002(9) 0.006(7)

loop_
_atom_type_symbol
_atom_type_description
_atom_type_scat_dispersion_real
_atom_type_scat_dispersion_imag
_atom_type_scat_source
C C 0.0181 0.0091 'International Tables Vol C Tables 4.2.6.8 and 6.1.1.4'
H H 0.0000 0.0000 'International Tables Vol C Tables 4.2.6.8 and 6.1.1.4'
N N 0.0311 0.0180 'International Tables Vol C Tables 4.2.6.8 and 6.1.1.4'
Si Si 0.2541 0.3302 'International Tables Vol C Tables 4.2.6.8 and 6.1.1.4'
Cu Cu -1.9646 0.5888 'International Tables Vol C Tables 4.2.6.8 and 6.1.1.4'
O O 0.0492 0.0322 'International Tables Vol C Tables 4.2.6.8 and 6.1.1.4'

loop_
_geom_angle_atom_site_label_1
_geom_angle_atom_site_label_2
_geom_angle_atom_site_label_3
_geom_angle
C8 C7 C12 120.0
C8 C7 Si1A 99.0(6)
C12 C7 Si1A 140.2(6)
C8 C7 Si1 116.3(5)
C12 C7 Si1 121.7(5)
C7 C8 C9 120.0
C10 C9 C8 120.0
C11 C10 C9 120.0
C12 C11 C10 120.0
C11 C12 C7 120.0
N1 C13 N2 103.9(3)
N1 C13 Cu1 130.1(3)
N2 C13 Cu1 125.9(3)
C15 C14 N1 106.6(3)
C14 C15 N2 106.1(3)
C21 C16 C17 122.6(4)
C21 C16 N1 119.3(3)
C17 C16 N1 118.1(3)
C18 C17 C16 118.1(4)
C18 C17 C22 119.7(3)
C16 C17 C22 122.2(4)
C19 C18 C17 120.0(4)
C18 C19 C20 121.4(4)
C19 C20 C21 120.5(4)
C16 C21 C20 117.5(4)
C16 C21 C25 122.0(4)
C20 C21 C25 120.5(4)
C23 C22 C17 111.5(3)
C23 C22 C24 110.0(3)
C17 C22 C24 110.0(4)
C26 C25 C21 110.1(5)
C26 C25 C27 113.0(6)
C21 C25 C27 109.7(5)
C29 C28 C33 123.8(4)
C29 C28 N2 119.2(3)
C33 C28 N2 117.0(3)
C30 C29 C28 116.7(4)
C30 C29 C37 121.0(4)
C28 C29 C37 122.3(4)
C29 C30 C31 121.0(5)
C32 C31 C30 120.9(5)
C31 C32 C33 120.9(5)
C32 C33 C28 116.7(4)
C32 C33 C34 121.2(4)
C28 C33 C34 122.2(4)
C36 C34 C35 110.1(7)
C36 C34 C33 112.1(5)
C35 C34 C33 110.9(4)
C29 C37 C38 109.9(4)
C29 C37 C39 112.1(5)
C38 C37 C39 110.8(5)
C13 N1 C14 111.7(3)
C13 N1 C16 124.5(3)
C14 N1 C16 123.7(3)
C13 N2 C15 111.6(3)
C13 N2 C28 123.5(3)
C15 N2 C28 124.9(3)
O1 Cu1 C13 175.99(14)
C1 O1 Cu1 125.2(3)
O1 C1 C2 127.9(5)
C1 C2 C3 121.5(7)
C4 C3 C2 110.5(8)
C4 C3 Si1 112.6(7)
C2 C3 Si1 109.9(6)
C6 Si1 C3 112.1(5)
C6 Si1 C5 123.2(10)
C3 Si1 C5 99.0(6)
C6 Si1 C7 112.5(6)
C3 Si1 C7 113.3(4)
C5 Si1 C7 95.3(6)
C2A C3A Si1A 112.8(14)
C3A Si1A C7 102.5(7)

loop_
_geom_bond_atom_site_label_1
_geom_bond_atom_site_label_2
_geom_bond_distance
C7 C8 1.3900
C7 C12 1.3900
C7 Si1A 1.909(9)
C7 Si1 1.911(6)
C8 C9 1.3900
C9 C10 1.3900
C10 C11 1.3900
C11 C12 1.3900
C13 N1 1.348(5)
C13 N2 1.365(5)
C13 Cu1 1.861(4)
C14 C15 1.350(6)
C14 N1 1.397(5)
C15 N2 1.396(5)
C16 C21 1.395(6)
C16 C17 1.400(5)
C16 N1 1.438(5)
C17 C18 1.393(6)
C17 C22 1.528(5)
C18 C19 1.375(6)
C19 C20 1.385(7)
C20 C21 1.395(6)
C21 C25 1.512(6)
C22 C23 1.522(6)
C22 C24 1.534(6)
C25 C26 1.509(8)
C25 C27 1.570(8)
C28 C29 1.386(6)
C28 C33 1.407(6)
C28 N2 1.439(5)
C29 C30 1.384(7)
C29 C37 1.511(6)
C30 C31 1.388(8)
C31 C32 1.364(8)
C32 C33 1.388(7)
C33 C34 1.519(7)
C34 C36 1.506(8)
C34 C35 1.507(8)
C37 C38 1.517(8)
C37 C39 1.535(8)
Cu1 O1 1.814(3)
O1 C1 1.283(6)
C1 C2 1.379(9)
C2 C3 1.507(11)
C3 C4 1.434(11)
C3 Si1 1.847(8)
C5 Si1 1.911(9)
C6 Si1 1.841(9)
C2A C3A 1.508(14)
C3A Si1A 1.876(10)

loop_
_geom_torsion_atom_site_label_1
_geom_torsion_atom_site_label_2
_geom_torsion_atom_site_label_3
_geom_torsion_atom_site_label_4
_geom_torsion
C12 C7 C8 C9 0.0
Si1A C7 C8 C9 171.6(7)
Si1 C7 C8 C9 -164.2(8)
C7 C8 C9 C10 0.0
C8 C9 C10 C11 0.0
C9 C10 C11 C12 0.0
C10 C11 C12 C7 0.0
C8 C7 C12 C11 0.0
Si1A C7 C12 C11 -166.9(12)
Si1 C7 C12 C11 163.3(8)
N1 C14 C15 N2 -0.1(4)
C21 C16 C17 C18 -1.4(6)
N1 C16 C17 C18 177.5(3)
C21 C16 C17 C22 179.3(4)
N1 C16 C17 C22 -1.8(5)
C16 C17 C18 C19 1.3(6)
C22 C17 C18 C19 -179.4(4)
C17 C18 C19 C20 -0.6(7)
C18 C19 C20 C21 0.1(7)
C17 C16 C21 C20 0.9(6)
N1 C16 C21 C20 -178.0(4)
C17 C16 C21 C25 179.4(4)
N1 C16 C21 C25 0.5(6)
C19 C20 C21 C16 -0.2(7)
C19 C20 C21 C25 -178.7(5)
C18 C17 C22 C23 56.7(5)
C16 C17 C22 C23 -124.1(4)
C18 C17 C22 C24 -65.7(5)
C16 C17 C22 C24 113.6(4)
C16 C21 C25 C26 120.4(6)
C20 C21 C25 C26 -61.1(7)
C16 C21 C25 C27 -114.6(5)
C20 C21 C25 C27 63.9(7)
C33 C28 C29 C30 0.8(7)
N2 C28 C29 C30 179.6(4)
C33 C28 C29 C37 179.0(4)
N2 C28 C29 C37 -2.2(6)
C28 C29 C30 C31 -0.6(8)
C37 C29 C30 C31 -178.8(5)
C29 C30 C31 C32 0.2(9)
C30 C31 C32 C33 0.1(9)
C31 C32 C33 C28 0.1(8)
C31 C32 C33 C34 178.9(5)
C29 C28 C33 C32 -0.6(7)
N2 C28 C33 C32 -179.4(4)
C29 C28 C33 C34 -179.4(4)
N2 C28 C33 C34 1.9(6)
C32 C33 C34 C36 49.1(8)
C28 C33 C34 C36 -132.2(7)
C32 C33 C34 C35 -74.5(7)
C28 C33 C34 C35 104.2(6)
C30 C29 C37 C38 74.9(6)
C28 C29 C37 C38 -103.2(5)
C30 C29 C37 C39 -48.8(7)
C28 C29 C37 C39 133.1(5)
N2 C13 N1 C14 -0.5(4)
Cu1 C13 N1 C14 -177.5(3)
N2 C13 N1 C16 -177.6(3)
Cu1 C13 N1 C16 5.4(5)
C15 C14 N1 C13 0.4(4)
C15 C14 N1 C16 177.5(3)
C21 C16 N1 C13 -87.0(5)
C17 C16 N1 C13 94.0(4)
C21 C16 N1 C14 96.3(4)
C17 C16 N1 C14 -82.7(4)
N1 C13 N2 C15 0.5(4)
Cu1 C13 N2 C15 177.6(2)
N1 C13 N2 C28 178.1(3)
Cu1 C13 N2 C28 -4.8(5)
C14 C15 N2 C13 -0.2(4)
C14 C15 N2 C28 -177.8(3)
C29 C28 N2 C13 88.8(5)
C33 C28 N2 C13 -92.4(4)
C29 C28 N2 C15 -94.0(5)
C33 C28 N2 C15 84.9(4)
Cu1 O1 C1 C2 0.3(9)
O1 C1 C2 C3 -174.0(6)
C1 C2 C3 C4 131.7(10)
C1 C2 C3 Si1 -103.5(8)
C4 C3 Si1 C6 167.7(10)
C2 C3 Si1 C6 44.0(10)
C4 C3 Si1 C5 36.2(9)
C2 C3 Si1 C5 -87.5(8)
C4 C3 Si1 C7 -63.6(9)
C2 C3 Si1 C7 172.7(7)
C2A C3A Si1A C7 174.3(11)

loop_
_platon_squeeze_void_nr
_platon_squeeze_void_average_x
_platon_squeeze_void_average_y
_platon_squeeze_void_average_z
_platon_squeeze_void_volume
_platon_squeeze_void_count_electrons
_platon_squeeze_void_content
1 0.000 0.000 -0.003 882 116 ' '
2 0.500 0.500 0.842 882 116 ' '
